data_4300341
loop_
_publ_author_name
'Konu, Jari'
'Chivers, Tristram'
'Schatte, Gabriele'
'Parvez, Masood'
'Laitinen, Risto S.'

_publ_section_title
;
 Formation of N--I Charge-Transfer Bonds and Ion Pairs in Polyiodides with
 Imidotellurium Cations
;
_journal_coden_ASTM INOCAJ
_journal_issue 8
_journal_name_full 'Inorganic Chemistry'
_journal_page_first 2973
_journal_page_last 2982
_journal_paper_doi 10.1021/ic050058k
_journal_volume 44
_journal_year 2005
_chemical_formula_sum 'C13 H30 I3 N3 O Te2'
_chemical_formula_weight 880.30
_space_group_IT_number 2
_symmetry_cell_setting triclinic
_symmetry_space_group_name_Hall '-P 1'
_symmetry_space_group_name_H-M 'P -1'
_cell_angle_alpha 104.44(3)
_cell_angle_beta 101.61(3)
_cell_angle_gamma 93.68(3)
_cell_formula_units_Z 2
_cell_length_a 9.943(2)
_cell_length_b 9.957(2)
_cell_length_c 12.931(3)
_cell_measurement_temperature 173(2)
_cell_volume 1205.5(4)
_diffrn_ambient_temperature 173(2)
_exptl_crystal_density_diffrn 2.425
_cod_duplicate_entry 4301066
_cod_database_code 4300341

loop_
_symmetry_equiv_pos_as_xyz
'x, y, z'
'-x, -y, -z'

loop_
_atom_site_label
_atom_site_type_symbol
_atom_site_fract_x
_atom_site_fract_y
_atom_site_fract_z
_atom_site_U_iso_or_equiv
_atom_site_adp_type
_atom_site_occupancy
_atom_site_symmetry_multiplicity
_atom_site_calc_flag
_atom_site_refinement_flags
_atom_site_disorder_assembly
_atom_site_disorder_group
I1 I 0.34936(4) 0.48719(5) 0.27830(3) 0.03922(12) Uani 1 1 d . . .
I2 I 0.34297(4) 0.74881(4) 0.20158(3) 0.02963(11) Uani 1 1 d . . .
I3 I 0.34847(5) 0.99900(4) 0.13186(3) 0.04070(12) Uani 1 1 d . . .
Te1 Te 0.15631(4) 0.46933(4) 0.51983(3) 0.02253(10) Uani 1 1 d . . .
Te2 Te 0.29568(3) 0.36359(4) 0.72339(3) 0.01966(10) Uani 1 1 d . . .
O1 O -0.0263(4) 0.3712(4) 0.4748(3) 0.0268(9) Uani 1 1 d . . .
N1 N 0.2089(4) 0.5260(4) 0.6846(3) 0.0218(10) Uani 1 1 d . . .
N2 N 0.2220(4) 0.2907(4) 0.5652(3) 0.0234(10) Uani 1 1 d . . .
N3 N 0.1461(4) 0.2812(5) 0.7758(3) 0.0250(10) Uani 1 1 d . . .
C10 C 0.2296(5) 0.6697(5) 0.7637(4) 0.0229(12) Uani 1 1 d . . .
C11 C 0.0925(6) 0.6985(6) 0.7962(5) 0.0304(14) Uani 1 1 d . . .
H11A H 0.0220 0.6978 0.7310 0.037 Uiso 1 1 calc R . .
H11B H 0.1046 0.7901 0.8495 0.037 Uiso 1 1 calc R . .
H11C H 0.0630 0.6260 0.8290 0.037 Uiso 1 1 calc R . .
C12 C 0.2805(6) 0.7786(6) 0.7098(5) 0.0346(15) Uani 1 1 d . . .
H12A H 0.3682 0.7562 0.6902 0.042 Uiso 1 1 calc R . .
H12B H 0.2943 0.8716 0.7613 0.042 Uiso 1 1 calc R . .
H12C H 0.2115 0.7772 0.6436 0.042 Uiso 1 1 calc R . .
C13 C 0.3393(6) 0.6703(6) 0.8649(5) 0.0349(14) Uani 1 1 d . . .
H13A H 0.4271 0.6520 0.8438 0.042 Uiso 1 1 calc R . .
H13B H 0.3099 0.5976 0.8974 0.042 Uiso 1 1 calc R . .
H13C H 0.3515 0.7617 0.9184 0.042 Uiso 1 1 calc R . .
C20 C 0.2636(6) 0.1644(6) 0.4948(4) 0.0246(12) Uani 1 1 d . . .
C21 C 0.1609(6) 0.1282(6) 0.3849(5) 0.0347(15) Uani 1 1 d . . .
H21A H 0.1672 0.2053 0.3510 0.042 Uiso 1 1 calc R . .
H21B H 0.0671 0.1127 0.3959 0.042 Uiso 1 1 calc R . .
H21C H 0.1823 0.0431 0.3370 0.042 Uiso 1 1 calc R . .
C22 C 0.2557(7) 0.0457(6) 0.5494(5) 0.0422(17) Uani 1 1 d . . .
H22A H 0.1619 0.0290 0.5600 0.051 Uiso 1 1 calc R . .
H22B H 0.3215 0.0713 0.6207 0.051 Uiso 1 1 calc R . .
H22C H 0.2789 -0.0393 0.5028 0.051 Uiso 1 1 calc R . .
C23 C 0.4095(6) 0.1917(6) 0.4778(5) 0.0331(14) Uani 1 1 d . . .
H23A H 0.4135 0.2681 0.4428 0.040 Uiso 1 1 calc R . .
H23B H 0.4329 0.1070 0.4308 0.040 Uiso 1 1 calc R . .
H23C H 0.4757 0.2174 0.5488 0.040 Uiso 1 1 calc R . .
C30 C 0.1666(5) 0.2549(6) 0.8865(4) 0.0225(12) Uani 1 1 d . . .
C31 C 0.3201(5) 0.2676(7) 0.9374(5) 0.0347(15) Uani 1 1 d . . .
H31A H 0.3637 0.1995 0.8901 0.042 Uiso 1 1 calc R . .
H31B H 0.3327 0.2494 1.0097 0.042 Uiso 1 1 calc R . .
H31C H 0.3630 0.3621 0.9455 0.042 Uiso 1 1 calc R . .
C32 C 0.0997(7) 0.1073(6) 0.8741(5) 0.0382(15) Uani 1 1 d . . .
H32A H 0.1429 0.0392 0.8263 0.046 Uiso 1 1 calc R . .
H32B H 0.0006 0.0992 0.8418 0.046 Uiso 1 1 calc R . .
H32C H 0.1130 0.0889 0.9463 0.046 Uiso 1 1 calc R . .
C33 C 0.1001(6) 0.3613(6) 0.9614(5) 0.0371(15) Uani 1 1 d . . .
H33A H 0.0009 0.3536 0.9294 0.045 Uiso 1 1 calc R . .
H33B H 0.1432 0.4557 0.9693 0.045 Uiso 1 1 calc R . .
H33C H 0.1136 0.3429 1.0335 0.045 Uiso 1 1 calc R . .
C41 C 0.0024(6) 0.2742(7) 0.7147(5) 0.0345(15) Uani 1 1 d . . .
H41A H 0.0027 0.2923 0.6436 0.041 Uiso 1 1 calc R . .
H41B H -0.0447 0.3445 0.7567 0.041 Uiso 1 1 calc R . .
H41C H -0.0463 0.1810 0.7030 0.041 Uiso 1 1 calc R . .

loop_
_atom_site_aniso_label
_atom_site_aniso_U_11
_atom_site_aniso_U_22
_atom_site_aniso_U_33
_atom_site_aniso_U_23
_atom_site_aniso_U_13
_atom_site_aniso_U_12
I1 0.0375(2) 0.0475(3) 0.0401(3) 0.0215(2) 0.01453(19) 0.0024(2)
I2 0.01984(19) 0.0442(2) 0.0268(2) 0.01267(18) 0.00522(15) 0.00566(17)
I3 0.0483(3) 0.0402(3) 0.0353(2) 0.01399(19) 0.0077(2) 0.0083(2)
Te1 0.0262(2) 0.0262(2) 0.01828(19) 0.00964(15) 0.00546(15) 0.00943(16)
Te2 0.01686(18) 0.0253(2) 0.01873(19) 0.00909(15) 0.00328(14) 0.00625(15)
O1 0.028(2) 0.022(2) 0.027(2) 0.0059(17) -0.0018(17) 0.0033(17)
N1 0.028(3) 0.020(2) 0.017(2) 0.0053(19) 0.0015(19) 0.007(2)
N2 0.028(3) 0.025(3) 0.020(2) 0.007(2) 0.008(2) 0.014(2)
N3 0.023(2) 0.036(3) 0.018(2) 0.012(2) 0.001(2) 0.004(2)
C10 0.023(3) 0.024(3) 0.020(3) 0.006(2) 0.002(2) 0.003(2)
C11 0.033(3) 0.029(3) 0.031(3) 0.006(3) 0.011(3) 0.010(3)
C12 0.033(3) 0.028(3) 0.039(4) 0.012(3) 0.000(3) -0.007(3)
C13 0.038(4) 0.028(3) 0.031(3) -0.002(3) 0.000(3) 0.008(3)
C20 0.028(3) 0.024(3) 0.022(3) 0.002(2) 0.008(2) 0.011(3)
C21 0.030(3) 0.035(4) 0.030(3) -0.004(3) 0.003(3) 0.005(3)
C22 0.061(5) 0.031(4) 0.049(4) 0.022(3) 0.025(4) 0.021(3)
C23 0.031(3) 0.038(4) 0.030(3) 0.002(3) 0.009(3) 0.012(3)
C30 0.019(3) 0.032(3) 0.019(3) 0.009(2) 0.005(2) 0.005(2)
C31 0.023(3) 0.059(4) 0.028(3) 0.025(3) 0.001(3) 0.012(3)
C32 0.049(4) 0.032(3) 0.034(4) 0.016(3) 0.001(3) -0.001(3)
C33 0.031(3) 0.049(4) 0.029(3) 0.003(3) 0.012(3) 0.010(3)
C41 0.028(3) 0.046(4) 0.033(4) 0.022(3) 0.003(3) 0.001(3)

loop_
_geom_bond_atom_site_label_1
_geom_bond_atom_site_label_2
_geom_bond_distance
_geom_bond_site_symmetry_2
_geom_bond_publ_flag
I1 I2 3.0098(9) . ?
I2 I3 2.8538(9) . ?
Te1 O1 1.911(4) . ?
Te1 N1 2.012(4) . ?
Te1 O1 2.107(3) 2_566 ?
Te1 N2 2.110(4) . ?
Te1 Te1 3.1712(10) 2_566 ?
Te1 Te2 3.1716(10) . ?
Te2 N2 1.959(4) . ?
Te2 N3 1.967(4) . ?
Te2 N1 2.005(4) . ?
O1 Te1 2.107(3) 2_566 ?
N1 C10 1.511(7) . ?
N2 C20 1.493(6) . ?
N3 C41 1.476(7) . ?
N3 C30 1.495(6) . ?
C10 C13 1.524(7) . ?
C10 C11 1.529(7) . ?
C10 C12 1.538(7) . ?
C11 H11A 0.9800 . ?
C11 H11B 0.9800 . ?
C11 H11C 0.9800 . ?
C12 H12A 0.9800 . ?
C12 H12B 0.9800 . ?
C12 H12C 0.9800 . ?
C13 H13A 0.9800 . ?
C13 H13B 0.9800 . ?
C13 H13C 0.9800 . ?
C20 C21 1.518(8) . ?
C20 C22 1.525(7) . ?
C20 C23 1.529(7) . ?
C21 H21A 0.9800 . ?
C21 H21B 0.9800 . ?
C21 H21C 0.9800 . ?
C22 H22A 0.9800 . ?
C22 H22B 0.9800 . ?
C22 H22C 0.9800 . ?
C23 H23A 0.9800 . ?
C23 H23B 0.9800 . ?
C23 H23C 0.9800 . ?
C30 C31 1.520(7) . ?
C30 C33 1.527(7) . ?
C30 C32 1.530(8) . ?
C31 H31A 0.9800 . ?
C31 H31B 0.9800 . ?
C31 H31C 0.9800 . ?
C32 H32A 0.9800 . ?
C32 H32B 0.9800 . ?
C32 H32C 0.9800 . ?
C33 H33A 0.9800 . ?
C33 H33B 0.9800 . ?
C33 H33C 0.9800 . ?
C41 H41A 0.9800 . ?
C41 H41B 0.9800 . ?
C41 H41C 0.9800 . ?
